data_2015679
loop_
_publ_author_name
'Jun Luo'
'Xin-Rong Zhang'
'Li-Li Cui'
'Wei-Quan Dai'
'Bao-Shu Liu'

_publ_section_title
;Diaquabis[5-(pyrazin-2-yl-\k<i>N</i>^1^)-1<i>H</i>-tetrazolato-\k<i>N</i>^1^]manganese(II)
 and
 diaquabis[5-(pyrazin-2-yl-\k<i>N</i>^1^)-1<i>H</i>-tetrazolato-\k<i>N</i>^1^]zinc(II)
;
_journal_coeditor_code DN3026
_journal_issue 12
_journal_name_full 'Acta Crystallographica Section C'
_journal_page_first m614
_journal_page_last m616
_journal_paper_doi 10.1107/S010827010604457X
_journal_volume 62
_journal_year 2006
_chemical_formula_iupac '[Zn (C5 H3 N6)2 (H2 O1)2]'
_chemical_formula_moiety 'C10 H10 N12 O2 Zn'
_chemical_formula_sum 'C10 H10 N12 O2 Zn'
_chemical_formula_weight 395.67
_chemical_name_systematic
;
diaquabis[5-(pyrazin-2-yl-\kN^1^)-1H-tetrazolato-\kN^1^]zinc(II)
;
_space_group_IT_number 14
_symmetry_cell_setting monoclinic
_symmetry_space_group_name_Hall '-P 2yn'
_symmetry_space_group_name_H-M 'P 1 21/n 1'
_atom_sites_solution_hydrogens geom
_atom_sites_solution_primary direct
_atom_sites_solution_secondary difmap
_cell_angle_alpha 90.00
_cell_angle_beta 105.634(4)
_cell_angle_gamma 90.00
_cell_formula_units_Z 2
_cell_length_a 6.0906(18)
_cell_length_b 11.456(3)
_cell_length_c 10.686(3)
_cell_measurement_reflns_used 904
_cell_measurement_temperature 293(2)
_cell_measurement_theta_max 26.574
_cell_measurement_theta_min 2.660
_cell_volume 718.0(3)
_computing_cell_refinement 'SAINT (Bruker, 2000)'
_computing_data_collection 'SMART (Bruker, 2000)'
_computing_data_reduction SAINT
_computing_molecular_graphics 'SHELXTL (Bruker, 2000)'
_computing_publication_material SHELXTL
_computing_structure_refinement 'SHELXL97 (Sheldrick, 1997)'
_computing_structure_solution 'SHELXS97 (Sheldrick, 1997)'
_diffrn_ambient_temperature 293(2)
_diffrn_measured_fraction_theta_full 0.997
_diffrn_measured_fraction_theta_max 0.997
_diffrn_measurement_device_type 'Bruker SMART CCD area-detector'
_diffrn_measurement_method '\f and \w'
_diffrn_radiation_monochromator graphite
_diffrn_radiation_source 'fine-focus sealed tube'
_diffrn_radiation_type MoK\a
_diffrn_radiation_wavelength 0.71073
_diffrn_reflns_av_R_equivalents 0.0340
_diffrn_reflns_av_sigmaI/netI 0.0358
_diffrn_reflns_limit_h_max 7
_diffrn_reflns_limit_h_min -7
_diffrn_reflns_limit_k_max 12
_diffrn_reflns_limit_k_min -14
_diffrn_reflns_limit_l_max 13
_diffrn_reflns_limit_l_min -12
_diffrn_reflns_number 3206
_diffrn_reflns_theta_full 26.01
_diffrn_reflns_theta_max 26.01
_diffrn_reflns_theta_min 2.66
_diffrn_standards_decay_% 3.59
_exptl_absorpt_coefficient_mu 1.750
_exptl_absorpt_correction_T_max 0.6688
_exptl_absorpt_correction_T_min 0.5412
_exptl_absorpt_correction_type multi-scan
_exptl_absorpt_process_details '(SADABS; Bruker, 2000)'
_exptl_crystal_colour colourless
_exptl_crystal_density_diffrn 1.830
_exptl_crystal_density_method 'not measured'
_exptl_crystal_description block
_exptl_crystal_F_000 400
_exptl_crystal_size_max 0.40
_exptl_crystal_size_mid 0.30
_exptl_crystal_size_min 0.25
_refine_diff_density_max 0.426
_refine_diff_density_min -0.373
_refine_ls_extinction_method none
_refine_ls_goodness_of_fit_ref 0.989
_refine_ls_hydrogen_treatment mixed
_refine_ls_matrix_type full
_refine_ls_number_parameters 123
_refine_ls_number_reflns 1406
_refine_ls_number_restraints 3
_refine_ls_restrained_S_all 0.991
_refine_ls_R_factor_all 0.0328
_refine_ls_R_factor_gt 0.0272
_refine_ls_shift/su_max 0.000
_refine_ls_shift/su_mean 0.000
_refine_ls_structure_factor_coef Fsqd
_refine_ls_weighting_details 'calc w=1/[\s^2^(Fo^2^)+(0.04P)^2^] where P=(Fo^2^+2Fc^2^)/3'
_refine_ls_weighting_scheme calc
_refine_ls_wR_factor_gt 0.0700
_refine_ls_wR_factor_ref 0.0714
_reflns_number_gt 1161
_reflns_number_total 1406
_reflns_threshold_expression I>2\s(I)
_cod_data_source_file dn3026.cif
_cod_data_source_block II
_cod_depositor_comments
;
The following automatic conversions were performed:
'_geom_bond_publ_flag' value 'Y' changed to 'y' according to
'/home/saulius/struct/CIF-dictionaries/cif_core.dic' dictionary named
'cif_core.dic' version 2.4.1 from 2010-06-29 (3
times).

'_geom_bond_publ_flag' value 'N' changed to 'n' according to
'/home/saulius/struct/CIF-dictionaries/cif_core.dic' dictionary named
'cif_core.dic' version 2.4.1 from 2010-06-29 (20
times).

'_geom_angle_publ_flag' value 'Y' changed to 'y' according to
'/home/saulius/struct/CIF-dictionaries/cif_core.dic' dictionary named
'cif_core.dic' version 2.4.1 from 2010-06-29 (6
times).

'_geom_angle_publ_flag' value 'N' changed to 'n' according to
'/home/saulius/struct/CIF-dictionaries/cif_core.dic' dictionary named
'cif_core.dic' version 2.4.1 from 2010-06-29 (34 times).

Automatic conversion script
Id: cif_fix_enum 1527 2010-12-29 10:47:43Z saulius 

The following automatic conversions were performed:

'_geom_bond_publ_flag' value 'Y' changed to 'y' according to
/home/saulius/struct/CIF-dictionaries/cif_core.dic dictionary named
'cif_core.dic' version 2.4.1 from 2010-06-29 (3
times).

'_geom_bond_publ_flag' value 'N' changed to 'n' according to
/home/saulius/struct/CIF-dictionaries/cif_core.dic dictionary named
'cif_core.dic' version 2.4.1 from 2010-06-29 (20
times).

'_geom_angle_publ_flag' value 'Y' changed to 'y' according
to /home/saulius/struct/CIF-dictionaries/cif_core.dic dictionary
named 'cif_core.dic' version 2.4.1 from 2010-06-29 (6
times).

'_geom_angle_publ_flag' value 'N' changed to 'n' according
to /home/saulius/struct/CIF-dictionaries/cif_core.dic dictionary
named 'cif_core.dic' version 2.4.1 from 2010-06-29 (34 times).

Automatic conversion script
Id: cif_fix_values 1715 2011-07-08 13:25:40Z adriana 
;
_cod_original_sg_symbol_H-M 'P 21/n'
_cod_database_code 2015679
_cod_database_fobs_code 2015679

loop_
_symmetry_equiv_pos_as_xyz
'x, y, z'
'-x+1/2, y+1/2, -z+1/2'
'-x, -y, -z'
'x-1/2, -y-1/2, z-1/2'

loop_
_atom_site_type_symbol
_atom_site_label
_atom_site_fract_x
_atom_site_fract_y
_atom_site_fract_z
_atom_site_U_iso_or_equiv
_atom_site_adp_type
_atom_site_calc_flag
_atom_site_refinement_flags
_atom_site_occupancy
Zn Zn1 0.0000 0.0000 1.0000 0.03186(14) Uani d S 1
N N1 0.1349(3) 0.17741(15) 0.99843(15) 0.0305(4) Uani d . 1
N N2 0.2365(3) 0.41201(18) 0.9749(2) 0.0530(6) Uani d . 1
N N3 -0.4229(3) 0.25458(17) 0.79147(17) 0.0381(4) Uani d . 1
N N4 -0.5842(3) 0.17241(18) 0.7606(2) 0.0446(5) Uani d . 1
N N5 -0.5051(3) 0.07431(17) 0.81860(18) 0.0405(5) Uani d . 1
N N6 -0.2893(3) 0.09058(15) 0.88836(17) 0.0339(4) Uani d . 1
C C1 0.3408(4) 0.2215(2) 1.0550(2) 0.0372(5) Uani d . 1
H H1 0.4538 0.1727 1.1038 0.045 Uiso calc R 1
C C2 0.3896(4) 0.3377(2) 1.0427(2) 0.0457(6) Uani d . 1
H H2 0.5351 0.3649 1.0835 0.055 Uiso calc R 1
C C3 0.0318(4) 0.3683(2) 0.9193(2) 0.0443(6) Uani d . 1
H H3 -0.0807 0.4178 0.8712 0.053 Uiso calc R 1
C C4 -0.0205(3) 0.25227(18) 0.9300(2) 0.0299(5) Uani d . 1
C C5 -0.2450(3) 0.20180(18) 0.8694(2) 0.0306(5) Uani d . 1
O O1 0.0823(3) -0.03652(17) 0.82549(18) 0.0465(4) Uani d D 1
H H1A 0.208(3) -0.0164(19) 0.817(3) 0.056(9) Uiso d D 1
H H1B 0.039(4) -0.0986(14) 0.785(2) 0.058(9) Uiso d D 1

loop_
_atom_site_aniso_label
_atom_site_aniso_U_11
_atom_site_aniso_U_22
_atom_site_aniso_U_33
_atom_site_aniso_U_12
_atom_site_aniso_U_13
_atom_site_aniso_U_23
Zn1 0.0328(2) 0.0222(2) 0.0381(2) 0.00033(14) 0.00524(15) 0.00323(14)
N1 0.0317(10) 0.0275(10) 0.0316(9) 0.0004(7) 0.0074(7) 0.0006(7)
N2 0.0477(13) 0.0330(12) 0.0705(14) -0.0098(10) 0.0029(11) 0.0000(10)
N3 0.0318(10) 0.0360(11) 0.0430(10) 0.0012(8) 0.0042(8) 0.0077(9)
N4 0.0338(10) 0.0455(12) 0.0491(11) -0.0017(9) 0.0019(9) 0.0055(10)
N5 0.0319(10) 0.0388(12) 0.0475(11) -0.0058(9) 0.0050(8) -0.0006(9)
N6 0.0291(9) 0.0280(10) 0.0417(10) -0.0019(8) 0.0046(8) 0.0018(8)
C1 0.0313(12) 0.0401(14) 0.0366(12) 0.0012(10) 0.0028(10) -0.0019(10)
C2 0.0361(13) 0.0428(15) 0.0534(14) -0.0080(11) 0.0034(11) -0.0046(12)
C3 0.0397(13) 0.0276(13) 0.0603(16) 0.0013(10) 0.0044(12) 0.0052(11)
C4 0.0301(11) 0.0258(11) 0.0332(11) 0.0005(9) 0.0073(9) 0.0011(9)
C5 0.0317(11) 0.0264(11) 0.0322(11) 0.0022(9) 0.0062(9) 0.0019(9)
O1 0.0492(12) 0.0437(11) 0.0521(11) -0.0157(9) 0.0233(9) -0.0153(9)

loop_
_atom_type_symbol
_atom_type_description
_atom_type_scat_dispersion_real
_atom_type_scat_dispersion_imag
_atom_type_scat_source
C C 0.0033 0.0016 'International Tables Vol C Tables 4.2.6.8 and 6.1.1.4'
H H 0.0000 0.0000 'International Tables Vol C Tables 4.2.6.8 and 6.1.1.4'
N N 0.0061 0.0033 'International Tables Vol C Tables 4.2.6.8 and 6.1.1.4'
O O 0.0106 0.0060 'International Tables Vol C Tables 4.2.6.8 and 6.1.1.4'
Zn Zn 0.2839 1.4301 'International Tables Vol C Tables 4.2.6.8 and 6.1.1.4'

loop_
_geom_angle_atom_site_label_1
_geom_angle_atom_site_label_2
_geom_angle_atom_site_label_3
_geom_angle_site_symmetry_1
_geom_angle_site_symmetry_3
_geom_angle
_geom_angle_publ_flag
N6 Zn1 N1 . . 78.34(7) y
N6 Zn1 N1 3_557 3_557 78.34(7) n
N6 Zn1 N1 . 3_557 101.66(7) y
N6 Zn1 N1 3_557 . 101.66(7) n
O1 Zn1 N1 . . 89.90(7) y
O1 Zn1 N1 3_557 3_557 89.90(7) n
O1 Zn1 N6 . . 87.63(8) y
O1 Zn1 N6 3_557 3_557 87.63(8) n
O1 Zn1 N1 . 3_557 90.10(7) y
O1 Zn1 N1 3_557 . 90.10(7) n
O1 Zn1 N6 . 3_557 92.37(8) y
O1 Zn1 N6 3_557 . 92.37(8) n
C1 N1 C4 . . 116.4(2) n
C1 N1 Zn1 . . 130.9(2) n
C4 N1 Zn1 . . 112.70(10) n
C2 N2 C3 . . 116.1(2) n
C5 N3 N4 . . 104.9(2) n
N5 N4 N3 . . 109.6(2) n
N4 N5 N6 . . 108.9(2) n
C5 N6 N5 . . 105.0(2) n
C5 N6 Zn1 . . 112.60(10) n
N5 N6 Zn1 . . 142.20(10) n
N1 C1 C2 . . 121.5(2) n
N1 C1 H1 . . 119.3 n
C2 C1 H1 . . 119.3 n
N2 C2 C1 . . 122.4(2) n
N2 C2 H2 . . 118.8 n
C1 C2 H2 . . 118.8 n
N2 C3 C4 . . 122.5(2) n
N2 C3 H3 . . 118.8 n
C4 C3 H3 . . 118.8 n
N1 C4 C3 . . 121.2(2) n
N1 C4 C5 . . 115.3(2) n
C3 C4 C5 . . 123.6(2) n
N3 C5 N6 . . 111.6(2) n
N3 C5 C4 . . 127.4(2) n
N6 C5 C4 . . 121.0(2) n
Zn1 O1 H1A . . 119(2) n
Zn1 O1 H1B . . 121(2) n
H1A O1 H1B . . 111(2) n

loop_
_geom_bond_atom_site_label_1
_geom_bond_atom_site_label_2
_geom_bond_site_symmetry_2
_geom_bond_distance
_geom_bond_publ_flag
Zn1 N1 . 2.194(2) y
Zn1 N1 3_557 2.194(2) n
Zn1 N6 . 2.115(2) y
Zn1 N6 3_557 2.115(2) n
Zn1 O1 . 2.099(2) y
Zn1 O1 3_557 2.099(2) n
N1 C1 . 1.336(3) n
N1 C4 . 1.339(3) n
N2 C2 . 1.325(3) n
N2 C3 . 1.326(3) n
N3 C5 . 1.322(3) n
N3 N4 . 1.336(3) n
N4 N5 . 1.311(3) n
N5 N6 . 1.338(2) n
N6 C5 . 1.329(3) n
C1 C2 . 1.377(3) n
C1 H1 . 0.9300 n
C2 H2 . 0.9300 n
C3 C4 . 1.379(3) n
C3 H3 . 0.9300 n
C4 C5 . 1.465(3) n
O1 H1A . 0.830(10) n
O1 H1B . 0.840(10) n

loop_
_geom_hbond_atom_site_label_D
_geom_hbond_atom_site_label_H
_geom_hbond_atom_site_label_A
_geom_hbond_site_symmetry_A
_geom_hbond_distance_DH
_geom_hbond_distance_HA
_geom_hbond_distance_DA
_geom_hbond_angle_DHA
O1 H1B N4 2_446 0.840(10) 2.70(2) 3.460(3) 153(2)
O1 H1B N3 2_446 0.840(10) 1.920(10) 2.753(3) 173(2)
O1 H1A N4 1_655 0.830(10) 2.66(2) 3.331(3) 140(2)
O1 H1A N5 1_655 0.830(10) 2.030(10) 2.834(3) 164(2)
